data_4060465
loop_
_publ_author_name
'Vojtech Jancik'
'Leslie W. Pineda'
'A. Claudia St\"uckl'
'Herbert W. Roesky'
'Regine Herbst-Irmer'

_journal_name_full Organometallics
_journal_paper_doi 10.1021/om049400b
_journal_year 2005
_chemical_formula_moiety 'C39 H63 N2 Ti, C24 B F20'
_chemical_formula_sum 'C63 H63 B F20 N2 Ti'
_chemical_formula_weight 1286.86
_space_group_IT_number 61
_space_group_name_Hall '-P 2ac 2ab'
_space_group_name_H-M_alt 'P b c a'
_symmetry_cell_setting orthorhombic
_symmetry_space_group_name_H-M 'P b c a'
_cell_angle_alpha 90.00
_cell_angle_beta 90.00
_cell_angle_gamma 90.00
_cell_formula_units_Z 8
_cell_length_a 21.529(3)
_cell_length_b 22.213(3)
_cell_length_c 25.426(4)
_cell_measurement_temperature 118(2)
_cell_volume 12159(3)
_diffrn_ambient_temperature 118(2)
_exptl_crystal_density_diffrn 1.406
_cod_depositor_comments
;
The following automatic conversions were performed:
'_symmetry_cell_setting' value 'Orthorhombic' changed to 'orthorhombic'
according to '/home/saulius/struct/CIF-dictionaries/cif_core.dic'
dictionary named 'cif_core.dic' version 2.4.1 from 2010-06-29.

Automatic conversion script
Id: cif_fix_enum 1527 2010-12-29 10:47:43Z saulius 
;
_cod_database_code 4060465

loop_
_symmetry_equiv_pos_as_xyz
'x, y, z'
'-x+1/2, -y, z+1/2'
'x+1/2, -y+1/2, -z'
'-x, y+1/2, -z+1/2'
'-x, -y, -z'
'x-1/2, y, -z-1/2'
'-x-1/2, y-1/2, z'
'x, -y-1/2, z-1/2'

loop_
_atom_site_label
_atom_site_type_symbol
_atom_site_fract_x
_atom_site_fract_y
_atom_site_fract_z
_atom_site_U_iso_or_equiv
_atom_site_adp_type
_atom_site_occupancy
_atom_site_symmetry_multiplicity
_atom_site_calc_flag
_atom_site_refinement_flags
_atom_site_disorder_assembly
_atom_site_disorder_group
Ti1 Ti 0.48193(3) 0.04373(3) 0.74098(3) 0.0267(2) Uani 1 1 d . . .
H104 H 0.383(2) -0.106(2) 0.7797(17) 0.046(14) Uiso 1 1 d . . .
N2 N 0.42141(15) 0.06964(14) 0.79653(12) 0.0254(8) Uani 1 1 d . . .
C3 C 0.38070(19) 0.11116(18) 0.78105(15) 0.0261(10) Uani 1 1 d . . .
C4 C 0.3899(2) 0.1442(2) 0.73382(16) 0.0293(11) Uani 1 1 d . . .
C5 C 0.4428(2) 0.15354(19) 0.70393(16) 0.0300(10) Uani 1 1 d . . .
N6 N 0.49704(15) 0.12398(15) 0.71445(12) 0.0277(8) Uani 1 1 d . . .
C7 C 0.41494(18) 0.03698(18) 0.84615(15) 0.0255(10) Uani 1 1 d . . .
C8 C 0.37451(19) -0.01316(19) 0.84868(16) 0.0293(10) Uani 1 1 d . . .
C9 C 0.3733(2) -0.0450(2) 0.89539(18) 0.0379(12) Uani 1 1 d . . .
C10 C 0.4108(3) -0.0301(2) 0.9372(2) 0.0427(13) Uani 1 1 d . . .
C11 C 0.4486(2) 0.0195(2) 0.93424(18) 0.0368(12) Uani 1 1 d . . .
C12 C 0.4517(2) 0.05432(18) 0.88879(15) 0.0270(10) Uani 1 1 d . . .
C13 C 0.4901(2) 0.11182(18) 0.88850(16) 0.0260(10) Uani 1 1 d . . .
C14 C 0.5485(3) 0.1085(3) 0.9225(2) 0.0419(13) Uani 1 1 d . . .
C15 C 0.4500(3) 0.1646(2) 0.9058(3) 0.0430(13) Uani 1 1 d . . .
C16 C 0.3308(2) -0.0323(2) 0.80490(18) 0.0360(12) Uani 1 1 d . . .
C17 C 0.2629(3) -0.0235(3) 0.8217(3) 0.0604(17) Uani 1 1 d . . .
C18 C 0.3402(3) -0.0980(2) 0.7893(2) 0.0444(13) Uani 1 1 d . . .
C19 C 0.3231(2) 0.1247(3) 0.8115(2) 0.0332(12) Uani 1 1 d . . .
C20 C 0.4397(3) 0.1973(3) 0.6589(2) 0.0397(13) Uani 1 1 d . . .
C21 C 0.55571(19) 0.15188(18) 0.69993(15) 0.0275(10) Uani 1 1 d . . .
C22 C 0.5896(2) 0.13107(19) 0.65599(15) 0.0290(10) Uani 1 1 d . . .
C23 C 0.6449(2) 0.1605(2) 0.64420(18) 0.0355(12) Uani 1 1 d . . .
C24 C 0.6655(2) 0.2088(2) 0.67266(18) 0.0346(11) Uani 1 1 d . . .
C25 C 0.6320(2) 0.2281(2) 0.71584(18) 0.0331(11) Uani 1 1 d . . .
C26 C 0.57671(19) 0.20055(19) 0.73060(16) 0.0288(10) Uani 1 1 d . . .
C27 C 0.5419(2) 0.2241(2) 0.77879(16) 0.0284(10) Uani 1 1 d . . .
C28 C 0.5103(3) 0.2835(2) 0.7676(2) 0.0437(13) Uani 1 1 d . . .
C29 C 0.5845(2) 0.2300(3) 0.8265(2) 0.0409(12) Uani 1 1 d . . .
C30 C 0.5682(2) 0.0791(2) 0.62142(17) 0.0339(11) Uani 1 1 d . . .
C31 C 0.5530(3) 0.1006(3) 0.56589(19) 0.0433(13) Uani 1 1 d . . .
C32 C 0.6160(3) 0.0287(3) 0.6190(2) 0.0451(13) Uani 1 1 d . . .
C33 C 0.5630(2) 0.0098(2) 0.77247(18) 0.0287(10) Uani 1 1 d . . .
C34 C 0.58105(19) -0.05474(18) 0.78585(16) 0.0261(10) Uani 1 1 d . . .
C35 C 0.5950(2) -0.0904(2) 0.73605(18) 0.0342(11) Uani 1 1 d . . .
C36 C 0.5278(2) -0.0847(2) 0.81563(19) 0.0325(11) Uani 1 1 d . . .
C37 C 0.6391(2) -0.0543(2) 0.8207(2) 0.0357(12) Uani 1 1 d . . .
C38 C 0.4416(2) -0.0135(2) 0.69016(19) 0.0353(12) Uani 1 1 d . . .
C39 C 0.3958(2) -0.01986(19) 0.64408(16) 0.0294(10) Uani 1 1 d . . .
C40 C 0.3328(3) 0.0070(4) 0.6593(3) 0.073(2) Uani 1 1 d . . .
C41 C 0.3864(4) -0.0855(3) 0.6287(3) 0.0691(19) Uani 1 1 d . . .
B42 B 0.2430(2) -0.2582(2) 0.51849(19) 0.0275(12) Uani 1 1 d . . .
C43 C 0.25118(19) -0.29346(19) 0.57570(16) 0.0266(10) Uani 1 1 d . . .
C44 C 0.24343(18) -0.27011(19) 0.62610(16) 0.0277(10) Uani 1 1 d . . .
C45 C 0.2537(2) -0.3030(2) 0.67114(16) 0.0337(11) Uani 1 1 d . . .
C46 C 0.2737(2) -0.3618(2) 0.66799(19) 0.0388(12) Uani 1 1 d . . .
C47 C 0.28356(19) -0.3863(2) 0.61962(18) 0.0342(11) Uani 1 1 d . . .
C48 C 0.27207(19) -0.35284(19) 0.57516(17) 0.0302(11) Uani 1 1 d . . .
C49 C 0.19215(19) -0.29237(17) 0.48012(15) 0.0249(10) Uani 1 1 d . . .
C50 C 0.15062(19) -0.33740(19) 0.49408(16) 0.0286(10) Uani 1 1 d . . .
C51 C 0.1059(2) -0.36100(19) 0.46123(16) 0.0316(11) Uani 1 1 d . . .
C52 C 0.1008(2) -0.3400(2) 0.41047(17) 0.0318(11) Uani 1 1 d . . .
C53 C 0.1398(2) -0.29495(19) 0.39438(16) 0.0324(11) Uani 1 1 d . . .
C54 C 0.18354(19) -0.27223(18) 0.42847(16) 0.0270(10) Uani 1 1 d . . .
C55 C 0.31539(18) -0.25772(17) 0.49612(16) 0.0253(10) Uani 1 1 d . . .
C56 C 0.3599(2) -0.22889(18) 0.52615(16) 0.0292(10) Uani 1 1 d . . .
C57 C 0.4227(2) -0.22807(19) 0.51493(17) 0.0332(11) Uani 1 1 d . . .
C58 C 0.4433(2) -0.2573(2) 0.47040(19) 0.0371(12) Uani 1 1 d . . .
C59 C 0.4016(2) -0.28687(19) 0.43918(17) 0.0315(11) Uani 1 1 d . . .
C60 C 0.3398(2) -0.28714(18) 0.45245(17) 0.0292(10) Uani 1 1 d . . .
C61 C 0.21347(18) -0.18951(18) 0.52448(15) 0.0253(10) Uani 1 1 d . . .
C62 C 0.15437(19) -0.1833(2) 0.54663(15) 0.0273(10) Uani 1 1 d . . .
C63 C 0.1237(2) -0.1298(2) 0.55131(16) 0.0341(11) Uani 1 1 d . . .
C64 C 0.1514(2) -0.0777(2) 0.53490(16) 0.0353(11) Uani 1 1 d . . .
C65 C 0.2090(2) -0.08028(19) 0.51179(16) 0.0339(11) Uani 1 1 d . . .
C66 C 0.2380(2) -0.13587(19) 0.50666(16) 0.0304(11) Uani 1 1 d . . .
F67 F 0.22604(11) -0.21247(11) 0.63372(9) 0.0352(6) Uani 1 1 d . . .
F68 F 0.24460(12) -0.27686(12) 0.71889(9) 0.0457(7) Uani 1 1 d . . .
F69 F 0.28418(12) -0.39381(13) 0.71242(10) 0.0544(8) Uani 1 1 d . . .
F70 F 0.30308(12) -0.44394(12) 0.61556(11) 0.0519(8) Uani 1 1 d . . .
F71 F 0.28191(11) -0.38041(10) 0.52848(10) 0.0382(6) Uani 1 1 d . . .
F72 F 0.15001(11) -0.36031(11) 0.54357(9) 0.0352(6) Uani 1 1 d . . .
F73 F 0.06723(12) -0.40452(11) 0.47786(10) 0.0442(7) Uani 1 1 d . . .
F74 F 0.05701(12) -0.36236(12) 0.37835(9) 0.0459(7) Uani 1 1 d . . .
F75 F 0.13573(12) -0.27334(11) 0.34443(9) 0.0419(7) Uani 1 1 d . . .
F76 F 0.21899(11) -0.22595(10) 0.41052(8) 0.0325(6) Uani 1 1 d . . .
F77 F 0.34281(11) -0.19895(11) 0.57016(9) 0.0354(6) Uani 1 1 d . . .
F78 F 0.46323(11) -0.19827(11) 0.54573(10) 0.0447(7) Uani 1 1 d . . .
F79 F 0.50426(11) -0.25535(12) 0.45772(11) 0.0508(7) Uani 1 1 d . . .
F80 F 0.42139(12) -0.31480(12) 0.39507(10) 0.0480(7) Uani 1 1 d . . .
F81 F 0.30211(11) -0.31926(10) 0.41992(9) 0.0361(6) Uani 1 1 d . . .
C81 C 0.4217(4) 0.0143(4) 0.5958(3) 0.076(2) Uani 1 1 d . . .
F82 F 0.12586(10) -0.23264(11) 0.56572(9) 0.0337(6) Uani 1 1 d . . .
F83 F 0.06616(12) -0.12747(12) 0.57245(10) 0.0472(7) Uani 1 1 d . . .
F84 F 0.12248(13) -0.02428(11) 0.54172(10) 0.0497(8) Uani 1 1 d . . .
F85 F 0.23706(14) -0.02998(11) 0.49487(11) 0.0533(8) Uani 1 1 d . . .
F86 F 0.29406(12) -0.13360(10) 0.48202(10) 0.0401(6) Uani 1 1 d . . .
H87 H 0.3575(17) 0.1679(16) 0.7253(13) 0.012(10) Uiso 1 1 d . . .
H88 H 0.349(2) -0.080(2) 0.8994(18) 0.055(15) Uiso 1 1 d . . .
H89 H 0.408(2) -0.0506(19) 0.9678(18) 0.044(14) Uiso 1 1 d . . .
H90 H 0.4722(18) 0.0290(16) 0.9623(15) 0.022(11) Uiso 1 1 d . . .
H91 H 0.5032(16) 0.1182(15) 0.8520(14) 0.017(10) Uiso 1 1 d . . .
H92 H 0.572(2) 0.071(2) 0.9120(19) 0.061(16) Uiso 1 1 d . . .
H93 H 0.534(2) 0.105(2) 0.9581(18) 0.044(14) Uiso 1 1 d . . .
H94 H 0.5730(18) 0.1463(19) 0.9185(15) 0.029(11) Uiso 1 1 d . . .
H95 H 0.4352(19) 0.1591(18) 0.9416(18) 0.033(13) Uiso 1 1 d . . .
H96 H 0.417(2) 0.167(2) 0.883(2) 0.058(17) Uiso 1 1 d . . .
H97 H 0.471(2) 0.202(2) 0.9064(16) 0.037(13) Uiso 1 1 d . . .
H98 H 0.3363(18) -0.0045(19) 0.7727(16) 0.036(12) Uiso 1 1 d . . .
H99 H 0.256(2) 0.017(3) 0.834(2) 0.070(18) Uiso 1 1 d . . .
H100 H 0.236(3) -0.035(2) 0.797(2) 0.067(19) Uiso 1 1 d . . .
H101 H 0.248(3) -0.049(3) 0.853(2) 0.09(2) Uiso 1 1 d . . .
H102 H 0.331(2) -0.122(2) 0.8168(19) 0.048(16) Uiso 1 1 d . . .
H103 H 0.312(2) -0.110(2) 0.7584(19) 0.058(15) Uiso 1 1 d . . .
H105 H 0.3250(18) 0.1083(17) 0.8427(17) 0.023(12) Uiso 1 1 d . . .
H106 H 0.3163(18) 0.1657(19) 0.8133(14) 0.023(12) Uiso 1 1 d . . .
H107 H 0.282(2) 0.1103(19) 0.7925(17) 0.047(13) Uiso 1 1 d . . .
H108 H 0.434(2) 0.171(2) 0.6279(19) 0.053(15) Uiso 1 1 d . . .
H109 H 0.475(2) 0.221(2) 0.6581(18) 0.047(15) Uiso 1 1 d . . .
H110 H 0.402(2) 0.223(2) 0.6615(19) 0.057(15) Uiso 1 1 d . . .
H111 H 0.666(2) 0.1445(18) 0.6148(17) 0.035(12) Uiso 1 1 d . . .
H112 H 0.703(2) 0.2334(19) 0.6642(16) 0.043(13) Uiso 1 1 d . . .
H113 H 0.6453(18) 0.2634(19) 0.7345(16) 0.032(12) Uiso 1 1 d . . .
H114 H 0.5144(17) 0.1961(16) 0.7856(14) 0.016(10) Uiso 1 1 d . . .
H115 H 0.479(2) 0.2781(19) 0.7372(18) 0.047(13) Uiso 1 1 d . . .
H116 H 0.488(2) 0.2969(19) 0.7995(18) 0.043(13) Uiso 1 1 d . . .
H117 H 0.544(2) 0.315(2) 0.7616(17) 0.048(14) Uiso 1 1 d . . .
H118 H 0.561(2) 0.2418(19) 0.8582(18) 0.044(13) Uiso 1 1 d . . .
H119 H 0.617(2) 0.260(2) 0.8192(19) 0.056(16) Uiso 1 1 d . . .
H120 H 0.607(2) 0.192(2) 0.8347(18) 0.054(15) Uiso 1 1 d . . .
H121 H 0.5317(17) 0.0620(15) 0.6360(13) 0.009(9) Uiso 1 1 d . . .
H122 H 0.520(2) 0.131(2) 0.5667(16) 0.039(13) Uiso 1 1 d . . .
H123 H 0.590(2) 0.119(2) 0.5503(17) 0.047(14) Uiso 1 1 d . . .
H124 H 0.541(2) 0.065(2) 0.5449(17) 0.039(13) Uiso 1 1 d . . .
H125 H 0.654(2) 0.0409(18) 0.6027(16) 0.034(12) Uiso 1 1 d . . .
H126 H 0.633(2) 0.017(2) 0.655(2) 0.059(15) Uiso 1 1 d . . .
H127 H 0.600(2) -0.009(2) 0.600(2) 0.069(17) Uiso 1 1 d . . .
H128 H 0.5918(19) 0.0310(18) 0.7499(16) 0.034(12) Uiso 1 1 d . . .
H129 H 0.5586(16) 0.0356(16) 0.8007(15) 0.015(10) Uiso 1 1 d . . .
H130 H 0.5568(19) -0.0908(16) 0.7145(14) 0.021(10) Uiso 1 1 d . . .
H131 H 0.628(2) -0.0711(18) 0.7167(16) 0.038(13) Uiso 1 1 d . . .
H132 H 0.607(2) -0.137(2) 0.7436(17) 0.045(13) Uiso 1 1 d . . .
H133 H 0.492(2) -0.0878(19) 0.7940(17) 0.045(14) Uiso 1 1 d . . .
H134 H 0.5399(18) -0.1276(19) 0.8247(15) 0.031(11) Uiso 1 1 d . . .
H135 H 0.5181(18) -0.0623(17) 0.8474(16) 0.024(11) Uiso 1 1 d . . .
H136 H 0.6303(19) -0.0334(19) 0.8547(18) 0.039(13) Uiso 1 1 d . . .
H137 H 0.6510(16) -0.0951(17) 0.8258(14) 0.015(10) Uiso 1 1 d . . .
H138 H 0.674(2) -0.033(2) 0.8014(18) 0.050(14) Uiso 1 1 d . . .
H139 H 0.485(2) -0.0295(18) 0.6770(16) 0.043(13) Uiso 1 1 d . . .
H140 H 0.4291(17) -0.0405(17) 0.7144(15) 0.021(11) Uiso 1 1 d . . .
H141 H 0.315(4) -0.029(4) 0.685(3) 0.15(3) Uiso 1 1 d . . .
H142 H 0.345(4) 0.054(4) 0.663(3) 0.14(3) Uiso 1 1 d . . .
H143 H 0.307(3) 0.002(3) 0.626(2) 0.09(2) Uiso 1 1 d . . .
H144 H 0.351(3) -0.081(3) 0.594(3) 0.13(3) Uiso 1 1 d . . .
H145 H 0.378(3) -0.108(3) 0.661(3) 0.10(3) Uiso 1 1 d . . .
H146 H 0.433(3) -0.096(3) 0.617(2) 0.10(2) Uiso 1 1 d . . .
H147 H 0.464(4) -0.019(3) 0.584(3) 0.14(3) Uiso 1 1 d . . .
H148 H 0.417(3) 0.062(3) 0.608(2) 0.09(2) Uiso 1 1 d . . .
H149 H 0.389(3) 0.010(3) 0.565(3) 0.11(2) Uiso 1 1 d . . .

loop_
_atom_site_aniso_label
_atom_site_aniso_U_11
_atom_site_aniso_U_22
_atom_site_aniso_U_33
_atom_site_aniso_U_23
_atom_site_aniso_U_13
_atom_site_aniso_U_12
Ti1 0.0268(4) 0.0294(4) 0.0240(4) 0.0021(4) -0.0004(4) 0.0014(4)
N2 0.027(2) 0.0259(19) 0.0237(19) 0.0010(16) -0.0016(16) 0.0001(16)
C3 0.022(2) 0.033(2) 0.023(2) -0.001(2) -0.0045(19) 0.001(2)
C4 0.024(3) 0.032(3) 0.031(3) 0.001(2) -0.009(2) 0.015(2)
C5 0.030(3) 0.036(3) 0.024(2) 0.003(2) -0.004(2) 0.004(2)
N6 0.028(2) 0.036(2) 0.0192(18) 0.0035(16) -0.0025(15) 0.0024(17)
C7 0.024(2) 0.030(2) 0.023(2) 0.003(2) 0.0063(19) 0.006(2)
C8 0.029(3) 0.029(2) 0.030(3) -0.001(2) 0.007(2) 0.004(2)
C9 0.045(3) 0.031(3) 0.037(3) -0.001(2) 0.009(2) -0.004(2)
C10 0.065(4) 0.034(3) 0.030(3) 0.010(2) 0.003(3) 0.000(3)
C11 0.052(3) 0.034(3) 0.024(3) 0.003(2) -0.003(2) -0.001(2)
C12 0.033(3) 0.026(2) 0.022(2) 0.0003(19) 0.000(2) 0.007(2)
C13 0.031(3) 0.028(2) 0.020(2) 0.0007(19) -0.003(2) 0.000(2)
C14 0.043(3) 0.040(3) 0.042(3) 0.010(3) -0.009(3) -0.005(3)
C15 0.041(3) 0.033(3) 0.054(4) -0.006(3) -0.005(3) 0.000(3)
C16 0.030(3) 0.039(3) 0.039(3) -0.001(2) -0.001(2) -0.010(2)
C17 0.034(3) 0.063(4) 0.084(5) -0.017(4) 0.002(3) -0.013(3)
C18 0.041(4) 0.046(3) 0.046(3) -0.006(3) 0.003(3) -0.013(3)
C19 0.026(3) 0.042(3) 0.032(3) 0.005(3) 0.005(2) 0.007(2)
C20 0.036(3) 0.049(3) 0.034(3) 0.015(3) -0.007(3) 0.006(3)
C21 0.028(3) 0.031(3) 0.023(2) 0.011(2) -0.002(2) 0.002(2)
C22 0.030(3) 0.037(3) 0.019(2) 0.005(2) 0.0000(19) 0.004(2)
C23 0.030(3) 0.047(3) 0.029(3) 0.006(2) 0.008(2) 0.003(2)
C24 0.028(3) 0.042(3) 0.033(3) 0.005(2) 0.003(2) -0.006(2)
C25 0.035(3) 0.031(3) 0.034(3) 0.007(2) 0.000(2) -0.002(2)
C26 0.023(2) 0.035(3) 0.028(2) 0.008(2) -0.003(2) 0.003(2)
C27 0.025(3) 0.031(3) 0.029(2) 0.003(2) 0.002(2) -0.003(2)
C28 0.041(3) 0.040(3) 0.050(3) 0.001(3) 0.005(3) 0.012(3)
C29 0.037(3) 0.053(4) 0.033(3) -0.002(3) 0.005(2) 0.001(3)
C30 0.033(3) 0.043(3) 0.026(3) 0.005(2) 0.005(2) 0.001(2)
C31 0.046(4) 0.054(4) 0.030(3) 0.005(3) -0.002(3) -0.002(3)
C32 0.051(4) 0.050(4) 0.035(3) 0.001(3) 0.005(3) 0.007(3)
C33 0.029(3) 0.033(3) 0.024(3) 0.001(2) 0.001(2) 0.003(2)
C34 0.027(2) 0.026(2) 0.025(2) -0.001(2) -0.0031(19) 0.0004(19)
C35 0.035(3) 0.041(3) 0.027(3) -0.004(2) 0.001(2) -0.002(2)
C36 0.034(3) 0.037(3) 0.027(3) 0.004(2) -0.002(2) 0.002(2)
C37 0.039(3) 0.029(3) 0.039(3) 0.000(2) -0.009(2) 0.003(2)
C38 0.033(3) 0.039(3) 0.035(3) 0.012(2) 0.002(2) 0.003(2)
C39 0.031(3) 0.029(2) 0.029(2) -0.004(2) -0.006(2) 0.002(2)
C40 0.054(4) 0.091(6) 0.073(5) -0.027(4) -0.028(4) 0.021(4)
C41 0.078(5) 0.057(4) 0.072(5) -0.010(4) -0.022(4) 0.004(4)
B42 0.025(3) 0.034(3) 0.023(3) 0.004(2) 0.004(2) 0.003(2)
C43 0.020(2) 0.034(3) 0.026(2) 0.002(2) 0.0042(19) -0.0027(19)
C44 0.018(2) 0.033(3) 0.032(3) 0.004(2) 0.0008(19) -0.001(2)
C45 0.023(2) 0.059(3) 0.019(2) 0.007(2) 0.003(2) -0.008(2)
C46 0.022(3) 0.054(3) 0.041(3) 0.025(3) -0.003(2) -0.004(2)
C47 0.021(2) 0.040(3) 0.042(3) 0.015(2) 0.004(2) 0.004(2)
C48 0.020(2) 0.036(3) 0.034(3) 0.007(2) 0.005(2) -0.004(2)
C49 0.026(2) 0.025(2) 0.023(2) -0.0017(19) 0.0084(19) 0.0059(19)
C50 0.029(3) 0.032(2) 0.024(2) 0.001(2) 0.005(2) 0.004(2)
C51 0.027(3) 0.036(3) 0.032(3) -0.002(2) 0.005(2) -0.004(2)
C52 0.031(3) 0.037(3) 0.027(3) -0.007(2) -0.001(2) 0.003(2)
C53 0.040(3) 0.036(3) 0.020(2) -0.001(2) 0.002(2) 0.008(2)
C54 0.026(2) 0.027(2) 0.029(2) 0.003(2) 0.010(2) 0.005(2)
C55 0.025(2) 0.024(2) 0.027(2) 0.008(2) 0.002(2) 0.0020(19)
C56 0.031(3) 0.029(2) 0.027(2) 0.003(2) 0.006(2) 0.004(2)
C57 0.025(3) 0.035(3) 0.040(3) 0.008(2) -0.001(2) -0.006(2)
C58 0.020(3) 0.039(3) 0.051(3) 0.014(2) 0.013(2) 0.007(2)
C59 0.033(3) 0.030(3) 0.032(3) 0.002(2) 0.013(2) 0.007(2)
C60 0.029(3) 0.026(2) 0.032(2) 0.003(2) 0.006(2) 0.005(2)
C61 0.023(2) 0.034(3) 0.019(2) 0.003(2) -0.0013(19) 0.002(2)
C62 0.026(2) 0.038(3) 0.018(2) -0.002(2) -0.0040(19) 0.004(2)
C63 0.034(3) 0.044(3) 0.024(2) -0.008(2) -0.001(2) 0.012(2)
C64 0.051(3) 0.032(3) 0.022(2) -0.004(2) -0.004(2) 0.015(2)
C65 0.047(3) 0.028(3) 0.027(3) 0.002(2) 0.001(2) 0.003(2)
C66 0.033(3) 0.034(3) 0.024(2) -0.001(2) 0.005(2) 0.005(2)
F67 0.0361(15) 0.0453(16) 0.0240(13) -0.0017(12) 0.0004(11) 0.0009(12)
F68 0.0369(16) 0.073(2) 0.0266(14) 0.0093(14) -0.0018(12) -0.0110(14)
F69 0.0438(17) 0.077(2) 0.0426(17) 0.0311(16) -0.0009(14) 0.0014(15)
F70 0.0454(18) 0.0465(18) 0.0637(19) 0.0264(15) 0.0104(14) 0.0139(14)
F71 0.0412(16) 0.0330(14) 0.0404(16) 0.0057(12) 0.0097(13) 0.0074(12)
F72 0.0352(15) 0.0451(15) 0.0254(13) 0.0087(12) 0.0013(11) -0.0104(12)
F73 0.0439(17) 0.0503(16) 0.0383(15) 0.0003(13) 0.0017(13) -0.0152(14)
F74 0.0482(17) 0.0564(17) 0.0331(15) -0.0105(13) -0.0089(13) -0.0056(14)
F75 0.0573(18) 0.0473(16) 0.0212(13) 0.0017(12) -0.0027(12) 0.0037(14)
F76 0.0385(15) 0.0340(14) 0.0251(13) 0.0050(11) 0.0052(11) 0.0028(12)
F77 0.0328(15) 0.0428(15) 0.0305(14) -0.0025(12) 0.0025(11) -0.0030(12)
F78 0.0300(15) 0.0521(17) 0.0521(17) 0.0058(14) -0.0001(13) -0.0074(13)
F79 0.0290(16) 0.0513(17) 0.0720(19) 0.0043(15) 0.0162(14) 0.0008(13)
F80 0.0405(17) 0.0492(17) 0.0543(17) -0.0068(15) 0.0207(14) 0.0065(13)
F81 0.0344(15) 0.0358(14) 0.0381(14) -0.0080(12) 0.0081(12) 0.0041(12)
C81 0.089(5) 0.090(5) 0.049(4) 0.013(4) -0.039(4) -0.030(5)
F82 0.0269(14) 0.0434(15) 0.0308(14) 0.0010(12) 0.0069(11) 0.0013(12)
F83 0.0342(16) 0.0627(18) 0.0448(16) -0.0150(14) 0.0059(13) 0.0172(14)
F84 0.0650(19) 0.0414(16) 0.0426(16) -0.0126(13) -0.0047(14) 0.0251(14)
F85 0.069(2) 0.0311(15) 0.0597(19) 0.0051(14) 0.0089(16) 0.0031(14)
F86 0.0451(16) 0.0333(14) 0.0418(15) 0.0081(12) 0.0158(13) -0.0007(12)

loop_
_geom_bond_atom_site_label_1
_geom_bond_atom_site_label_2
_geom_bond_distance
_geom_bond_site_symmetry_2
_geom_bond_publ_flag
Ti1 N6 1.934(3) . ?
Ti1 N2 2.006(3) . ?
Ti1 C38 2.009(5) . ?
Ti1 C33 2.062(4) . ?
Ti1 H129 2.25(4) . ?
N2 C3 1.332(5) . ?
N2 C7 1.462(5) . ?
C3 C4 1.421(6) . ?
C3 C19 1.493(6) . ?
C4 C5 1.385(6) . ?
C4 H87 0.90(4) . ?
C5 N6 1.366(5) . ?
C5 C20 1.503(6) . ?
N6 C21 1.454(5) . ?
C7 C12 1.396(6) . ?
C7 C8 1.415(6) . ?
C8 C9 1.383(6) . ?
C8 C16 1.517(6) . ?
C9 C10 1.375(7) . ?
C9 H88 0.93(5) . ?
C10 C11 1.372(7) . ?
C10 H89 0.90(4) . ?
C11 C12 1.392(6) . ?
C11 H90 0.90(4) . ?
C12 C13 1.521(6) . ?
C13 C15 1.521(6) . ?
C13 C14 1.528(6) . ?
C13 H91 0.98(4) . ?
C14 H92 1.00(5) . ?
C14 H93 0.96(4) . ?
C14 H94 1.00(4) . ?
C15 H95 0.97(4) . ?
C15 H96 0.92(5) . ?
C15 H97 0.95(4) . ?
C16 C18 1.526(7) . ?
C16 C17 1.536(7) . ?
C16 H98 1.03(4) . ?
C17 H99 0.97(6) . ?
C17 H100 0.88(6) . ?
C17 H101 1.03(6) . ?
C18 H104 0.97(5) . ?
C18 H102 0.90(5) . ?
C18 H103 1.03(5) . ?
C19 H105 0.87(4) . ?
C19 H106 0.92(4) . ?
C19 H107 1.06(5) . ?
C20 H108 0.99(5) . ?
C20 H109 0.92(5) . ?
C20 H110 0.99(5) . ?
C21 C26 1.407(6) . ?
C21 C22 1.412(6) . ?
C22 C23 1.391(6) . ?
C22 C30 1.523(6) . ?
C23 C24 1.368(6) . ?
C23 H111 0.95(4) . ?
C24 C25 1.381(6) . ?
C24 H112 1.00(4) . ?
C25 C26 1.391(6) . ?
C25 H113 0.96(4) . ?
C26 C27 1.528(6) . ?
C27 C28 1.512(6) . ?
C27 C29 1.525(6) . ?
C27 H114 0.88(4) . ?
C28 H115 1.04(5) . ?
C28 H116 0.99(5) . ?
C28 H117 1.02(5) . ?
C29 H118 0.99(5) . ?
C29 H119 0.98(5) . ?
C29 H120 1.00(5) . ?
C30 C32 1.521(7) . ?
C30 C31 1.527(6) . ?
C30 H121 0.95(3) . ?
C31 H122 0.97(5) . ?
C31 H123 0.97(5) . ?
C31 H124 0.99(4) . ?
C32 H125 0.96(4) . ?
C32 H126 1.03(5) . ?
C32 H127 1.02(5) . ?
C33 C34 1.525(6) . ?
C33 H128 0.97(4) . ?
C33 H129 0.92(4) . ?
C34 C35 1.524(6) . ?
C34 C36 1.527(6) . ?
C34 C37 1.532(6) . ?
C35 H130 0.99(4) . ?
C35 H131 0.96(5) . ?
C35 H132 1.07(4) . ?
C36 H133 0.96(5) . ?
C36 H134 1.01(4) . ?
C36 H135 0.97(4) . ?
C37 H136 1.00(4) . ?
C37 H137 0.95(4) . ?
C37 H138 1.02(5) . ?
C38 C39 1.539(6) . ?
C38 H139 1.05(5) . ?
C38 H140 0.90(4) . ?
C39 C41 1.523(7) . ?
C39 C40 1.530(7) . ?
C39 C81 1.547(7) . ?
C40 H141 1.10(8) . ?
C40 H142 1.08(8) . ?
C40 H143 1.01(6) . ?
C41 H144 1.17(8) . ?
C41 H145 0.99(7) . ?
C41 H146 1.08(7) . ?
B42 C49 1.650(6) . ?
B42 C61 1.660(6) . ?
B42 C55 1.660(6) . ?
B42 C43 1.661(6) . ?
C43 C44 1.392(6) . ?
C43 C48 1.394(6) . ?
C44 F67 1.348(5) . ?
C44 C45 1.376(6) . ?
C45 F68 1.360(5) . ?
C45 C46 1.378(6) . ?
C46 F69 1.354(5) . ?
C46 C47 1.361(6) . ?
C47 F70 1.352(5) . ?
C47 C48 1.375(6) . ?
C48 F71 1.352(5) . ?
C49 C50 1.388(6) . ?
C49 C54 1.400(5) . ?
C50 F72 1.357(4) . ?
C50 C51 1.379(6) . ?
C51 F73 1.344(5) . ?
C51 C52 1.376(6) . ?
C52 F74 1.342(5) . ?
C52 C53 1.369(6) . ?
C53 F75 1.361(5) . ?
C53 C54 1.375(6) . ?
C54 F76 1.359(5) . ?
C55 C56 1.382(6) . ?
C55 C60 1.392(6) . ?
C56 F77 1.353(5) . ?
C56 C57 1.382(6) . ?
C57 F78 1.346(5) . ?
C57 C58 1.378(6) . ?
C58 F79 1.351(5) . ?
C58 C59 1.367(6) . ?
C59 F80 1.351(5) . ?
C59 C60 1.373(6) . ?
C60 F81 1.361(5) . ?
C61 C66 1.380(6) . ?
C61 C62 1.398(6) . ?
C62 F82 1.348(5) . ?
C62 C63 1.363(6) . ?
C63 F83 1.352(5) . ?
C63 C64 1.367(6) . ?
C64 F84 1.350(5) . ?
C64 C65 1.375(6) . ?
C65 F85 1.341(5) . ?
C65 C66 1.390(6) . ?
C66 F86 1.360(5) . ?
C81 H147 1.21(8) . ?
C81 H148 1.10(6) . ?
C81 H149 1.05(7) . ?
